data_7709549
loop_
_publ_author_name
'Chen, Yating'
'Zhang, Shaonan'
'Wang, Zhen-Feng'
'Wei, Qingmin'
'Zhang, Shuhua'

_publ_section_title
;
 Discovery of thirteen cobalt (II) and copper (II) salicylaldehyde Schiff
 base complexes that induce apoptosis and autophagy in human lung
 adenocarcinoma A549/DDP cells and that can overcome cisplatin resistance
 in vitro and in vivo
;
_journal_name_full 'Dalton Transactions'
_journal_paper_doi 10.1039/D1DT03749H
_journal_year 2022
_chemical_formula_moiety 'C24 H18 Br4 Cu N6 O2, N O3, 2(H2 O)'
_chemical_formula_sum 'C24 H22 Br4 Cu N7 O7'
_chemical_formula_weight 903.64
_space_group_crystal_system monoclinic
_space_group_IT_number 5
_space_group_name_Hall 'C 2y'
_space_group_name_H-M_alt 'C 1 2 1'
_atom_sites_solution_hydrogens mixed
_audit_creation_method SHELXL-2014
_audit_update_record
;
2021-12-07 deposited with the CCDC.	2022-02-15 downloaded from the CCDC.
;
_cell_angle_alpha 90
_cell_angle_beta 124.599(11)
_cell_angle_gamma 90
_cell_formula_units_Z 4
_cell_length_a 23.2906(18)
_cell_length_b 7.2893(5)
_cell_length_c 22.5828(17)
_cell_measurement_reflns_used 2906
_cell_measurement_temperature 298(2)
_cell_measurement_theta_max 23.5140
_cell_measurement_theta_min 3.5000
_cell_volume 3155.9(6)
_computing_structure_refinement 'SHELXL-2014 (Sheldrick, 2014)'
_diffrn_ambient_temperature 298(2)
_diffrn_detector_area_resol_mean 16.0233
_diffrn_measured_fraction_theta_full 0.900
_diffrn_measured_fraction_theta_max 0.996
_diffrn_measurement_device_type 'SuperNova, Single source at offset, Eos'
_diffrn_measurement_method '\w scans'
_diffrn_radiation_type MoK\a
_diffrn_radiation_wavelength 0.71073
_diffrn_reflns_av_R_equivalents 0.0294
_diffrn_reflns_av_unetI/netI 0.0410
_diffrn_reflns_Laue_measured_fraction_full 0.900
_diffrn_reflns_Laue_measured_fraction_max 0.996
_diffrn_reflns_limit_h_max 27
_diffrn_reflns_limit_h_min -27
_diffrn_reflns_limit_k_max 8
_diffrn_reflns_limit_k_min -8
_diffrn_reflns_limit_l_max 24
_diffrn_reflns_limit_l_min -26
_diffrn_reflns_number 10157
_diffrn_reflns_point_group_measured_fraction_full 0.899
_diffrn_reflns_point_group_measured_fraction_max 0.997
_diffrn_reflns_theta_full 26.000
_diffrn_reflns_theta_max 25.006
_diffrn_reflns_theta_min 3.288
_exptl_absorpt_coefficient_mu 5.809
_exptl_absorpt_correction_T_max 0.419
_exptl_absorpt_correction_T_min 0.345
_exptl_absorpt_correction_type multi-scan
_exptl_absorpt_process_details
;
CrysAlisPro, Agilent Technologies,
Version 1.171.37.35 (release 13-08-2014 CrysAlis171 .NET)
(compiled Aug 13 2014,18:06:01)
Empirical absorption correction using spherical harmonics,
 implemented in SCALE3 ABSPACK scaling algorithm.
;
_exptl_crystal_colour BLUE
_exptl_crystal_density_diffrn 1.902
_exptl_crystal_description BLOCK
_exptl_crystal_F_000 1760
_exptl_crystal_size_max 0.19
_exptl_crystal_size_mid 0.17
_exptl_crystal_size_min 0.15
_refine_diff_density_max 0.936
_refine_diff_density_min -0.581
_refine_diff_density_rms 0.084
_refine_ls_abs_structure_details
;
 Refined as an inversion twin.
;
_refine_ls_abs_structure_Flack 0.00(3)
_refine_ls_extinction_method none
_refine_ls_goodness_of_fit_ref 1.007
_refine_ls_hydrogen_treatment constr
_refine_ls_matrix_type full
_refine_ls_number_parameters 391
_refine_ls_number_reflns 4447
_refine_ls_number_restraints 13
_refine_ls_restrained_S_all 1.012
_refine_ls_R_factor_all 0.0754
_refine_ls_R_factor_gt 0.0544
_refine_ls_shift/su_max 0.000
_refine_ls_shift/su_mean 0.000
_refine_ls_structure_factor_coef Fsqd
_refine_ls_weighting_details 'w=1/[\s^2^(Fo^2^)+(0.0879P)^2^+14.7529P] where P=(Fo^2^+2Fc^2^)/3'
_refine_ls_weighting_scheme calc
_refine_ls_wR_factor_gt 0.1384
_refine_ls_wR_factor_ref 0.1592
_reflns_Friedel_coverage 0.844
_reflns_Friedel_fraction_full 0.898
_reflns_Friedel_fraction_max 0.999
_reflns_number_gt 3499
_reflns_number_total 4447
_reflns_threshold_expression 'I > 2\s(I)'
_cod_data_source_file d1dt03749h2.cif
_cod_data_source_block 20
_cod_original_cell_volume 3155.9(5)
_cod_original_sg_symbol_H-M 'C 2'
_cod_database_code 7709549
_shelx_space_group_comment
;
The symmetry employed for this shelxl refinement is uniquely defined
by the following loop, which should always be used as a source of
symmetry information in preference to the above space-group names.
They are only intended as comments.
;
_shelxl_version_number 2014-3

loop_
_space_group_symop_operation_xyz
'x, y, z'
'-x, y, -z'
'x+1/2, y+1/2, z'
'-x+1/2, y+1/2, -z'

loop_
_atom_site_label
_atom_site_type_symbol
_atom_site_fract_x
_atom_site_fract_y
_atom_site_fract_z
_atom_site_U_iso_or_equiv
_atom_site_adp_type
_atom_site_occupancy
_atom_site_site_symmetry_order
_atom_site_calc_flag
_atom_site_refinement_flags_posn
_atom_site_refinement_flags_adp
_atom_site_refinement_flags_occupancy
_atom_site_disorder_assembly
_atom_site_disorder_group
Cu1 Cu 0.32259(8) 0.4216(2) 0.32111(8) 0.0538(4) Uani 1 1 d . . . . .
Br1 Br 0.16100(10) 0.8737(3) 0.32026(11) 0.0897(6) Uani 1 1 d . . . . .
Br4 Br 0.37270(9) 0.1163(3) 0.14959(9) 0.0865(6) Uani 1 1 d . . . . .
N3 N 0.2958(6) 0.4450(16) 0.3922(5) 0.055(3) Uani 1 1 d . . . . .
C23 C 0.1700(7) 0.855(2) 0.2414(8) 0.058(3) Uani 1 1 d . . . . .
C4 C 0.2003(8) 0.386(2) 0.4040(8) 0.066(4) Uani 1 1 d . . . . .
H4 H 0.1544 0.3501 0.3833 0.080 Uiso 1 1 calc R U . . .
C6 C 0.1771(7) 0.332(2) 0.1863(7) 0.055(3) Uani 1 1 d . . . . .
H6 H 0.1293 0.3328 0.1656 0.066 Uiso 1 1 calc R U . . .
N5 N 0.4070(5) 0.5466(18) 0.2747(6) 0.063(3) Uani 1 1 d . . . . .
H5 H 0.4251 0.6114 0.2575 0.076 Uiso 1 1 calc R U . . .
N4 N 0.4098(5) 0.2978(16) 0.3402(5) 0.054(3) Uani 1 1 d . . . . .
O1 O 0.1968(5) 0.8211(15) 0.0769(5) 0.064(2) Uani 1 1 d . . . . .
H1 H 0.1703 0.8920 0.0444 0.096 Uiso 1 1 calc R U . . .
C9 C 0.2854(7) 0.223(2) 0.1154(7) 0.055(3) Uani 1 1 d . . . . .
C24 C 0.2330(6) 0.7965(18) 0.2559(7) 0.049(3) Uani 1 1 d . . . . .
H24 H 0.2695 0.7677 0.3027 0.059 Uiso 1 1 calc R U . . .
C17 C 0.4387(6) 0.390(2) 0.3117(6) 0.051(3) Uani 1 1 d . . . . .
N6 N 0.3452(5) 0.6009(16) 0.2651(5) 0.048(2) Uani 1 1 d . . . . .
N1 N 0.2184(5) 0.3458(15) 0.2537(5) 0.048(2) Uani 1 1 d . . . . .
C8 C 0.2643(7) 0.2403(18) 0.1608(7) 0.052(3) Uani 1 1 d . . . . .
H8 H 0.2939 0.1996 0.2080 0.062 Uiso 1 1 calc R U . . .
C10 C 0.2402(9) 0.279(3) 0.0444(9) 0.077(5) Uani 1 1 d . . . . .
H10 H 0.2539 0.2689 0.0131 0.092 Uiso 1 1 calc R U . . .
C16 C 0.5000(7) 0.330(2) 0.3208(8) 0.069(4) Uani 1 1 d . . . . .
H16 H 0.5211 0.3995 0.3037 0.082 Uiso 1 1 calc R U . . .
N2 N 0.1888(6) 0.3537(18) 0.2915(6) 0.061(3) Uani 1 1 d . . . . .
H2 H 0.1449 0.3329 0.2702 0.074 Uiso 1 1 calc R U . . .
C21 C 0.1239(7) 0.890(2) 0.1179(8) 0.064(4) Uani 1 1 d . . . . .
H21 H 0.0868 0.9206 0.0716 0.077 Uiso 1 1 calc R U . . .
C5 C 0.2292(7) 0.395(2) 0.3634(7) 0.054(3) Uani 1 1 d . . . . .
C18 C 0.3060(6) 0.7095(19) 0.2120(7) 0.052(3) Uani 1 1 d . . . . .
H18 H 0.3189 0.7428 0.1813 0.062 Uiso 1 1 calc R U . . .
C20 C 0.1863(6) 0.8315(19) 0.1300(7) 0.053(3) Uani 1 1 d . . . . .
C12 C 0.1556(7) 0.367(2) 0.0667(7) 0.066(4) Uani 1 1 d . . . . .
C1 C 0.3336(8) 0.485(2) 0.4620(8) 0.067(4) Uani 1 1 d . . . . .
C22 C 0.1163(7) 0.903(2) 0.1744(9) 0.070(4) Uani 1 1 d . . . . .
H22 H 0.0746 0.9439 0.1662 0.084 Uiso 1 1 calc R U . . .
C7 C 0.2013(7) 0.315(2) 0.1393(7) 0.054(3) Uani 1 1 d . . . . .
O2 O 0.0921(5) 0.436(2) 0.0453(6) 0.095(4) Uani 1 1 d . U . . .
H2A H 0.0815 0.5196 0.0165 0.143 Uiso 1 1 calc R U . . .
C2 C 0.3105(11) 0.482(3) 0.5054(9) 0.087(5) Uani 1 1 d . . . . .
H2B H 0.3396 0.5111 0.5540 0.104 Uiso 1 1 calc R U . . .
C11 C 0.1761(9) 0.347(2) 0.0200(8) 0.074(4) Uani 1 1 d . . . . .
H11 H 0.1459 0.3815 -0.0280 0.089 Uiso 1 1 calc R U . . .
Br2 Br 0.42761(10) 0.5527(3) 0.50129(8) 0.0911(6) Uani 1 1 d . . . . .
C19 C 0.2416(6) 0.7806(18) 0.1997(7) 0.051(3) Uani 1 1 d . . . . .
C14 C 0.4990(8) 0.070(3) 0.3826(9) 0.085(5) Uani 1 1 d . . . . .
H14 H 0.5177 -0.0404 0.4065 0.102 Uiso 1 1 calc R U . . .
C13 C 0.4412(8) 0.143(2) 0.3736(7) 0.065(4) Uani 1 1 d . . . . .
Br3 Br 0.39680(11) 0.0168(3) 0.41192(10) 0.1002(7) Uani 1 1 d . . . . .
C3 C 0.2421(11) 0.434(3) 0.4740(9) 0.083(5) Uani 1 1 d . . . . .
H3 H 0.2241 0.4334 0.5017 0.099 Uiso 1 1 calc R U . . .
C15 C 0.5287(9) 0.168(3) 0.3547(9) 0.084(5) Uani 1 1 d . . . . .
H15 H 0.5684 0.1243 0.3592 0.101 Uiso 1 1 calc R U . . .
N7 N 0.0050(9) 0.246(2) 0.2170(9) 0.084(4) Uani 1 1 d . U . . .
O5 O -0.0509(6) 0.163(2) 0.1760(7) 0.106(5) Uani 1 1 d . . . . .
O6 O 0.0298(8) 0.250(2) 0.2816(10) 0.121(5) Uani 1 1 d . . . . .
O7 O 0.0406(7) 0.323(3) 0.2007(8) 0.130(5) Uani 1 1 d . U . . .
O4 O 0.0800(6) 0.923(2) -0.0523(6) 0.104(4) Uani 1 1 d . . . . .
H4A H 0.0546 0.9758 -0.0929 0.156 Uiso 1 1 d R U . . .
H4B H 0.0591 0.8194 -0.0675 0.156 Uiso 1 1 d R U . . .
O3 O 0.0065(5) 0.566(2) -0.0887(5) 0.088(4) Uani 1 1 d . . . . .
H3A H 0.0024 0.5259 -0.1263 0.131 Uiso 1 1 d R U . . .
H3B H -0.0337 0.5514 -0.0968 0.131 Uiso 1 1 d R U . . .

loop_
_atom_site_aniso_label
_atom_site_aniso_U_11
_atom_site_aniso_U_22
_atom_site_aniso_U_33
_atom_site_aniso_U_23
_atom_site_aniso_U_13
_atom_site_aniso_U_12
Cu1 0.0581(8) 0.0670(10) 0.0512(8) 0.0068(8) 0.0398(7) 0.0007(8)
Br1 0.1189(13) 0.0938(13) 0.1101(13) 0.0032(11) 0.0970(12) 0.0156(11)
Br4 0.0861(10) 0.1096(14) 0.0834(10) -0.0155(11) 0.0598(9) 0.0093(10)
N3 0.082(7) 0.050(6) 0.048(6) 0.011(5) 0.046(6) 0.005(6)
C23 0.069(8) 0.056(8) 0.074(9) -0.010(8) 0.056(8) -0.010(7)
C4 0.086(9) 0.071(10) 0.077(9) 0.011(8) 0.066(8) 0.013(8)
C6 0.065(8) 0.060(8) 0.057(8) 0.001(7) 0.044(7) -0.004(7)
N5 0.047(5) 0.080(9) 0.080(7) 0.028(7) 0.047(6) 0.019(6)
N4 0.057(6) 0.059(7) 0.036(5) -0.004(5) 0.021(5) 0.005(5)
O1 0.066(6) 0.077(7) 0.056(5) 0.011(5) 0.039(5) 0.007(5)
C9 0.064(8) 0.067(9) 0.048(7) -0.009(7) 0.040(7) -0.006(7)
C24 0.049(7) 0.052(7) 0.058(7) 0.010(6) 0.038(6) 0.003(6)
C17 0.054(7) 0.060(8) 0.043(6) 0.007(7) 0.030(6) 0.014(7)
N6 0.045(5) 0.053(6) 0.059(6) 0.003(6) 0.037(5) -0.002(5)
N1 0.055(6) 0.056(6) 0.053(6) 0.001(5) 0.042(5) -0.003(5)
C8 0.060(8) 0.049(8) 0.052(7) -0.006(6) 0.035(6) -0.011(6)
C10 0.090(11) 0.097(12) 0.072(10) -0.011(9) 0.063(9) -0.017(10)
C16 0.052(8) 0.093(12) 0.063(8) 0.004(9) 0.035(7) 0.019(8)
N2 0.059(6) 0.081(8) 0.064(7) 0.003(7) 0.047(6) -0.005(6)
C21 0.050(7) 0.076(10) 0.068(8) 0.009(8) 0.034(7) 0.012(7)
C5 0.072(8) 0.052(8) 0.055(7) 0.010(7) 0.046(7) 0.010(7)
C18 0.047(7) 0.051(7) 0.062(8) 0.025(7) 0.034(6) 0.012(6)
C20 0.047(7) 0.054(8) 0.054(7) 0.006(7) 0.027(6) 0.003(6)
C12 0.062(8) 0.081(10) 0.061(8) 0.011(8) 0.038(7) 0.001(8)
C1 0.097(10) 0.051(8) 0.064(8) 0.011(7) 0.052(8) 0.007(8)
C22 0.053(7) 0.064(9) 0.093(11) -0.001(10) 0.041(8) -0.002(8)
C7 0.052(7) 0.067(9) 0.047(7) -0.005(7) 0.032(6) -0.008(7)
O2 0.074(6) 0.146(10) 0.081(7) 0.039(8) 0.052(6) 0.023(7)
C2 0.130(15) 0.085(13) 0.061(9) 0.008(9) 0.065(10) 0.011(11)
C11 0.089(11) 0.089(12) 0.057(8) 0.005(9) 0.049(8) -0.002(9)
Br2 0.1043(12) 0.1016(14) 0.0565(8) -0.0029(10) 0.0392(8) -0.0288(12)
C19 0.051(7) 0.043(7) 0.067(8) 0.003(6) 0.039(7) -0.001(6)
C14 0.073(10) 0.067(11) 0.081(10) 0.001(10) 0.024(9) 0.020(9)
C13 0.077(9) 0.049(8) 0.051(7) 0.000(7) 0.025(7) 0.000(8)
Br3 0.1049(13) 0.0805(12) 0.0854(11) 0.0290(11) 0.0363(10) -0.0110(11)
C3 0.130(14) 0.081(11) 0.088(11) 0.017(10) 0.092(12) 0.029(11)
C15 0.071(10) 0.093(14) 0.078(11) 0.005(10) 0.036(9) 0.031(10)
N7 0.083(4) 0.084(4) 0.085(4) 0.0005(13) 0.048(2) 0.0000(13)
O5 0.078(7) 0.140(13) 0.104(9) -0.004(9) 0.054(7) -0.007(8)
O6 0.122(11) 0.114(11) 0.156(13) -0.039(11) 0.096(11) -0.024(9)
O7 0.086(7) 0.173(12) 0.142(9) 0.061(9) 0.071(7) 0.007(8)
O4 0.090(7) 0.110(10) 0.074(7) 0.003(8) 0.025(6) 0.006(8)
O3 0.060(5) 0.130(11) 0.071(6) 0.004(8) 0.036(5) 0.004(7)

loop_
_atom_type_symbol
_atom_type_description
_atom_type_scat_dispersion_real
_atom_type_scat_dispersion_imag
_atom_type_scat_source
C C 0.0033 0.0016 'International Tables Vol C Tables 4.2.6.8 and 6.1.1.4'
H H 0.0000 0.0000 'International Tables Vol C Tables 4.2.6.8 and 6.1.1.4'
Br Br -0.2901 2.4595 'International Tables Vol C Tables 4.2.6.8 and 6.1.1.4'
Cu Cu 0.3201 1.2651 'International Tables Vol C Tables 4.2.6.8 and 6.1.1.4'
N N 0.0061 0.0033 'International Tables Vol C Tables 4.2.6.8 and 6.1.1.4'
O O 0.0106 0.0060 'International Tables Vol C Tables 4.2.6.8 and 6.1.1.4'

loop_
_geom_angle_atom_site_label_1
_geom_angle_atom_site_label_2
_geom_angle_atom_site_label_3
_geom_angle
_geom_angle_site_symmetry_1
_geom_angle_site_symmetry_3
_geom_angle_publ_flag
N4 Cu1 N3 126.0(4) . . ?
N4 Cu1 N1 130.4(4) . . ?
N3 Cu1 N1 81.1(4) . . ?
N4 Cu1 N6 80.9(4) . . ?
N3 Cu1 N6 136.3(5) . . ?
N1 Cu1 N6 108.4(4) . . ?
C1 N3 C5 116.0(12) . . ?
C1 N3 Cu1 131.4(10) . . ?
C5 N3 Cu1 112.3(8) . . ?
C22 C23 C24 122.0(13) . . ?
C22 C23 Br1 120.2(10) . . ?
C24 C23 Br1 117.8(11) . . ?
C3 C4 C5 117.3(15) . . ?
C3 C4 H4 121.4 . . ?
C5 C4 H4 121.4 . . ?
N1 C6 C7 122.6(12) . . ?
N1 C6 H6 118.7 . . ?
C7 C6 H6 118.7 . . ?
C17 N5 N6 119.3(11) . . ?
C17 N5 H5 120.4 . . ?
N6 N5 H5 120.4 . . ?
C13 N4 C17 115.6(12) . . ?
C13 N4 Cu1 131.5(11) . . ?
C17 N4 Cu1 112.8(9) . . ?
C20 O1 H1 109.5 . . ?
C8 C9 C10 118.5(13) . . ?
C8 C9 Br4 119.6(10) . . ?
C10 C9 Br4 121.8(10) . . ?
C23 C24 C19 119.5(12) . . ?
C23 C24 H24 120.2 . . ?
C19 C24 H24 120.2 . . ?
N4 C17 N5 118.0(11) . . ?
N4 C17 C16 121.5(13) . . ?
N5 C17 C16 120.5(13) . . ?
C18 N6 N5 116.5(10) . . ?
C18 N6 Cu1 131.5(8) . . ?
N5 N6 Cu1 108.9(8) . . ?
C6 N1 N2 116.6(11) . . ?
C6 N1 Cu1 132.7(9) . . ?
N2 N1 Cu1 108.9(8) . . ?
C7 C8 C9 122.6(13) . . ?
C7 C8 H8 118.7 . . ?
C9 C8 H8 118.7 . . ?
C11 C10 C9 120.9(14) . . ?
C11 C10 H10 119.5 . . ?
C9 C10 H10 119.5 . . ?
C15 C16 C17 119.4(16) . . ?
C15 C16 H16 120.3 . . ?
C17 C16 H16 120.3 . . ?
C5 N2 N1 119.9(10) . . ?
C5 N2 H2 120.1 . . ?
N1 N2 H2 120.1 . . ?
C20 C21 C22 120.5(13) . . ?
C20 C21 H21 119.7 . . ?
C22 C21 H21 119.7 . . ?
N3 C5 N2 117.4(11) . . ?
N3 C5 C4 122.6(12) . . ?
N2 C5 C4 120.0(13) . . ?
N6 C18 C19 120.3(11) . . ?
N6 C18 H18 119.8 . . ?
C19 C18 H18 119.8 . . ?
O1 C20 C21 122.7(12) . . ?
O1 C20 C19 117.8(11) . . ?
C21 C20 C19 119.6(12) . . ?
O2 C12 C11 122.6(13) . . ?
O2 C12 C7 117.6(12) . . ?
C11 C12 C7 119.8(13) . . ?
N3 C1 C2 125.8(16) . . ?
N3 C1 Br2 114.9(11) . . ?
C2 C1 Br2 119.3(13) . . ?
C23 C22 C21 119.5(12) . . ?
C23 C22 H22 120.3 . . ?
C21 C22 H22 120.3 . . ?
C8 C7 C12 118.0(12) . . ?
C8 C7 C6 123.6(12) . . ?
C12 C7 C6 118.3(12) . . ?
C12 O2 H2A 109.5 . . ?
C1 C2 C3 116.7(15) . . ?
C1 C2 H2B 121.6 . . ?
C3 C2 H2B 121.6 . . ?
C10 C11 C12 120.1(14) . . ?
C10 C11 H11 120.0 . . ?
C12 C11 H11 120.0 . . ?
C24 C19 C20 118.9(11) . . ?
C24 C19 C18 121.3(12) . . ?
C20 C19 C18 119.8(12) . . ?
C13 C14 C15 116.5(17) . . ?
C13 C14 H14 121.7 . . ?
C15 C14 H14 121.7 . . ?
N4 C13 C14 126.9(16) . . ?
N4 C13 Br3 113.5(12) . . ?
C14 C13 Br3 119.5(13) . . ?
C4 C3 C2 121.6(14) . . ?
C4 C3 H3 119.2 . . ?
C2 C3 H3 119.2 . . ?
C16 C15 C14 119.9(16) . . ?
C16 C15 H15 120.1 . . ?
C14 C15 H15 120.1 . . ?
O7 N7 O6 114.0(18) . . ?
O7 N7 O5 127.0(17) . . ?
O6 N7 O5 119.0(18) . . ?
H4A O4 H4B 94.5 . . ?
H3A O3 H3B 105.0 . . ?

loop_
_geom_bond_atom_site_label_1
_geom_bond_atom_site_label_2
_geom_bond_distance
_geom_bond_site_symmetry_2
_geom_bond_publ_flag
Cu1 N4 2.032(11) . ?
Cu1 N3 2.034(10) . ?
Cu1 N1 2.078(10) . ?
Cu1 N6 2.084(10) . ?
Br1 C23 1.913(13) . ?
Br4 C9 1.885(14) . ?
N3 C1 1.328(17) . ?
N3 C5 1.349(17) . ?
C23 C22 1.35(2) . ?
C23 C24 1.376(18) . ?
C4 C3 1.35(2) . ?
C4 C5 1.412(17) . ?
C4 H4 0.9300 . ?
C6 N1 1.262(16) . ?
C6 C7 1.463(17) . ?
C6 H6 0.9300 . ?
N5 C17 1.360(18) . ?
N5 N6 1.385(13) . ?
N5 H5 0.8600 . ?
N4 C13 1.326(18) . ?
N4 C17 1.344(17) . ?
O1 C20 1.356(16) . ?
O1 H1 0.8200 . ?
C9 C8 1.371(17) . ?
C9 C10 1.39(2) . ?
C24 C19 1.398(18) . ?
C24 H24 0.9300 . ?
C17 C16 1.395(17) . ?
N6 C18 1.286(15) . ?
N1 N2 1.369(13) . ?
C8 C7 1.370(19) . ?
C8 H8 0.9300 . ?
C10 C11 1.36(2) . ?
C10 H10 0.9300 . ?
C16 C15 1.35(2) . ?
C16 H16 0.9300 . ?
N2 C5 1.368(16) . ?
N2 H2 0.8600 . ?
C21 C20 1.385(18) . ?
C21 C22 1.39(2) . ?
C21 H21 0.9300 . ?
C18 C19 1.458(17) . ?
C18 H18 0.9300 . ?
C20 C19 1.403(18) . ?
C12 O2 1.364(18) . ?
C12 C11 1.39(2) . ?
C12 C7 1.408(19) . ?
C1 C2 1.36(2) . ?
C1 Br2 1.904(17) . ?
C22 H22 0.9300 . ?
O2 H2A 0.8200 . ?
C2 C3 1.37(3) . ?
C2 H2B 0.9300 . ?
C11 H11 0.9300 . ?
C14 C13 1.35(2) . ?
C14 C15 1.37(3) . ?
C14 H14 0.9300 . ?
C13 Br3 1.917(16) . ?
C3 H3 0.9300 . ?
C15 H15 0.9300 . ?
N7 O7 1.216(19) . ?
N7 O6 1.228(19) . ?
N7 O5 1.244(19) . ?
O4 H4A 0.8510 . ?
O4 H4B 0.8553 . ?
O3 H3A 0.8514 . ?
O3 H3B 0.8506 . ?

loop_
_geom_hbond_atom_site_label_D
_geom_hbond_atom_site_label_H
_geom_hbond_atom_site_label_A
_geom_hbond_distance_DH
_geom_hbond_distance_HA
_geom_hbond_distance_DA
_geom_hbond_angle_DHA
_geom_hbond_site_symmetry_A
C4 H4 O6 0.93 2.58 3.45(2) 156.8 .
C6 H6 O7 0.93 2.60 3.375(18) 141.0 .
N5 H5 N7 0.86 2.68 3.52(2) 165.7 3
N5 H5 O5 0.86 2.24 3.024(17) 151.7 3
N5 H5 O6 0.86 2.40 3.148(18) 145.7 3
O1 H1 O4 0.82 2.01 2.729(14) 146.7 .
C16 H16 Br1 0.93 3.07 3.770(14) 133.6 3_545
C16 H16 O6 0.93 2.64 3.37(3) 136.6 3
N2 H2 O7 0.86 2.01 2.852(17) 165.6 .
O2 H2A O3 0.82 2.02 2.678(15) 136.4 .
C2 H2B Br1 0.93 3.02 3.687(15) 130.0 4_546
C11 H11 Br4 0.93 3.05 3.855(15) 145.7 4
O4 H4A O5 0.85 2.28 3.03(2) 146.7 2_565
O4 H4B O3 0.86 2.12 2.96(2) 169.5 .
O3 H3A O7 0.85 2.03 2.755(19) 143.0 2
O3 H3B O2 0.85 2.39 3.111(16) 143.0 2

loop_
_geom_torsion_atom_site_label_1
_geom_torsion_atom_site_label_2
_geom_torsion_atom_site_label_3
_geom_torsion_atom_site_label_4
_geom_torsion
_geom_torsion_site_symmetry_1
_geom_torsion_site_symmetry_2
_geom_torsion_site_symmetry_3
_geom_torsion_site_symmetry_4
_geom_torsion_publ_flag
C22 C23 C24 C19 -2(2) . . . . ?
Br1 C23 C24 C19 179.8(10) . . . . ?
C13 N4 C17 N5 177.7(12) . . . . ?
Cu1 N4 C17 N5 -0.5(15) . . . . ?
C13 N4 C17 C16 -3.6(18) . . . . ?
Cu1 N4 C17 C16 178.1(11) . . . . ?
N6 N5 C17 N4 -2.8(18) . . . . ?
N6 N5 C17 C16 178.5(12) . . . . ?
C17 N5 N6 C18 -157.7(12) . . . . ?
C17 N5 N6 Cu1 4.5(14) . . . . ?
C7 C6 N1 N2 -177.6(12) . . . . ?
C7 C6 N1 Cu1 20(2) . . . . ?
C10 C9 C8 C7 -2(2) . . . . ?
Br4 C9 C8 C7 -179.4(11) . . . . ?
C8 C9 C10 C11 -1(2) . . . . ?
Br4 C9 C10 C11 176.8(13) . . . . ?
N4 C17 C16 C15 5(2) . . . . ?
N5 C17 C16 C15 -176.7(14) . . . . ?
C6 N1 N2 C5 -170.7(13) . . . . ?
Cu1 N1 N2 C5 -4.0(15) . . . . ?
C1 N3 C5 N2 179.7(13) . . . . ?
Cu1 N3 C5 N2 -5.9(16) . . . . ?
C1 N3 C5 C4 1(2) . . . . ?
Cu1 N3 C5 C4 175.2(11) . . . . ?
N1 N2 C5 N3 6.9(19) . . . . ?
N1 N2 C5 C4 -174.2(13) . . . . ?
C3 C4 C5 N3 1(2) . . . . ?
C3 C4 C5 N2 -178.1(14) . . . . ?
N5 N6 C18 C19 -177.1(12) . . . . ?
Cu1 N6 C18 C19 26(2) . . . . ?
C22 C21 C20 O1 -178.3(14) . . . . ?
C22 C21 C20 C19 2(2) . . . . ?
C5 N3 C1 C2 -1(2) . . . . ?
Cu1 N3 C1 C2 -174.3(12) . . . . ?
C5 N3 C1 Br2 179.4(10) . . . . ?
Cu1 N3 C1 Br2 6.3(17) . . . . ?
C24 C23 C22 C21 1(2) . . . . ?
Br1 C23 C22 C21 179.5(12) . . . . ?
C20 C21 C22 C23 -1(2) . . . . ?
C9 C8 C7 C12 3(2) . . . . ?
C9 C8 C7 C6 178.9(13) . . . . ?
O2 C12 C7 C8 178.1(14) . . . . ?
C11 C12 C7 C8 -2(2) . . . . ?
O2 C12 C7 C6 2(2) . . . . ?
C11 C12 C7 C6 -178.1(14) . . . . ?
N1 C6 C7 C8 27(2) . . . . ?
N1 C6 C7 C12 -157.1(15) . . . . ?
N3 C1 C2 C3 0(3) . . . . ?
Br2 C1 C2 C3 179.3(13) . . . . ?
C9 C10 C11 C12 2(3) . . . . ?
O2 C12 C11 C10 179.6(17) . . . . ?
C7 C12 C11 C10 0(3) . . . . ?
C23 C24 C19 C20 2.4(19) . . . . ?
C23 C24 C19 C18 -176.6(13) . . . . ?
O1 C20 C19 C24 177.7(12) . . . . ?
C21 C20 C19 C24 -2(2) . . . . ?
O1 C20 C19 C18 -3.4(19) . . . . ?
C21 C20 C19 C18 176.6(13) . . . . ?
N6 C18 C19 C24 25(2) . . . . ?
N6 C18 C19 C20 -153.5(13) . . . . ?
C17 N4 C13 C14 1(2) . . . . ?
Cu1 N4 C13 C14 178.9(12) . . . . ?
C17 N4 C13 Br3 -179.3(9) . . . . ?
Cu1 N4 C13 Br3 -1.4(15) . . . . ?
C15 C14 C13 N4 0(2) . . . . ?
C15 C14 C13 Br3 -179.1(12) . . . . ?
C5 C4 C3 C2 -2(3) . . . . ?
C1 C2 C3 C4 2(3) . . . . ?
C17 C16 C15 C14 -3(2) . . . . ?
C13 C14 C15 C16 0(3) . . . . ?
